data_1554320
loop_
_publ_author_name
'Zhang, Xiying'
'Liu, Xiaohua'
'Zhang, Jianlin'
'Zhang, Dong'
'Lin, Lili'
'Feng, Xiaoming'

_publ_section_title
;
 Enantioselective [3 + 2] cycloaddition and rearrangement of thiazolium
 salts to synthesize thiazole and 1,4-thiazine derivatives
;
_journal_issue 13
_journal_name_full 'Organic Chemistry Frontiers'
_journal_page_first 2126
_journal_paper_doi 10.1039/C8QO00370J
_journal_volume 5
_journal_year 2018
_chemical_absolute_configuration ad
_chemical_formula_moiety 'C38 H28 N2 O3 S'
_chemical_formula_sum 'C38 H28 N2 O3 S'
_chemical_formula_weight 592.68
_chemical_name_systematic
((1R,2R,3R,3aS)-1'-benzyl-2'-oxo-1,2-dihydro-3aH-spiro[benzo[d]pyrrolo[2,1-b]thiazole-3,3'-indoline]-1,2-diyl)bis(phenylmethanone)
_space_group_crystal_system orthorhombic
_space_group_IT_number 19
_space_group_name_Hall 'P 2ac 2ab'
_space_group_name_H-M_alt 'P 21 21 21'
_atom_sites_solution_hydrogens geom
_atom_sites_solution_primary direct
_audit_creation_date 2016-07-11
_audit_creation_method
;
Olex2 1.2
(compiled 2016.02.19 svn.r3266 for OlexSys, GUI svn.r5155)
;
_audit_update_record
;
2016-10-07 deposited with the CCDC.
2018-05-28 downloaded from the CCDC.
;
_cell_angle_alpha 90
_cell_angle_beta 90
_cell_angle_gamma 90
_cell_formula_units_Z 4
_cell_length_a 9.00774(12)
_cell_length_b 11.44511(14)
_cell_length_c 29.0288(3)
_cell_measurement_reflns_used 7029
_cell_measurement_temperature 293.8(5)
_cell_measurement_theta_max 72.4890
_cell_measurement_theta_min 4.9240
_cell_volume 2992.71(6)
_computing_cell_refinement
;
CrysAlisPro, Agilent Technologies,
Version 1.171.37.35 (release 13-08-2014 CrysAlis171 .NET)
(compiled Aug 13 2014,18:06:01)
;
_computing_data_collection
;
CrysAlisPro, Agilent Technologies,
Version 1.171.37.35 (release 13-08-2014 CrysAlis171 .NET)
(compiled Aug 13 2014,18:06:01)
;
_computing_data_reduction
;
CrysAlisPro, Agilent Technologies,
Version 1.171.37.35 (release 13-08-2014 CrysAlis171 .NET)
(compiled Aug 13 2014,18:06:01)
;
_computing_molecular_graphics 'Olex2 (Dolomanov et al., 2009)'
_computing_publication_material 'Olex2 (Dolomanov et al., 2009)'
_computing_structure_refinement 'ShelXL (Sheldrick, 2015)'
_computing_structure_solution 'ShelXT (Sheldrick, 2015)'
_diffrn_ambient_environment air
_diffrn_ambient_temperature 293.8(5)
_diffrn_detector 'CCD plate'
_diffrn_detector_area_resol_mean 15.9595
_diffrn_detector_type EosS2
_diffrn_measured_fraction_theta_full 0.999
_diffrn_measured_fraction_theta_max 0.986
_diffrn_measurement_details
;
#__ type_ start__ end____ width___ exp.time_
  1 omega   20.00  104.00   1.0000    3.6900
omega____ theta____ kappa____ phi______ frames
    -       36.5421   57.0000  -30.0000 84

#__ type_ start__ end____ width___ exp.time_
  2 omega   23.00   90.00   1.0000    3.6900
omega____ theta____ kappa____ phi______ frames
    -       36.5421 -125.0000   30.0000 67

#__ type_ start__ end____ width___ exp.time_
  3 omega  -31.00   53.00   1.0000    3.6900
omega____ theta____ kappa____ phi______ frames
    -       36.5421  -57.0000 -180.0000 84

#__ type_ start__ end____ width___ exp.time_
  4 omega   10.00  104.00   1.0000    3.6900
omega____ theta____ kappa____ phi______ frames
    -       36.5421   77.0000 -150.0000 94

#__ type_ start__ end____ width___ exp.time_
  5 omega    7.00  108.00   1.0000    3.6900
omega____ theta____ kappa____ phi______ frames
    -       36.5421   19.0000  -90.0000 101

#__ type_ start__ end____ width___ exp.time_
  6 omega    1.00   75.00   1.0000    3.6900
omega____ theta____ kappa____ phi______ frames
    -       36.5421  -99.0000 -120.0000 74

#__ type_ start__ end____ width___ exp.time_
  7 omega   20.00  104.00   1.0000    3.6900
omega____ theta____ kappa____ phi______ frames
    -       36.5421   57.0000   60.0000 84

#__ type_ start__ end____ width___ exp.time_
  8 omega   38.00   91.00   1.0000   16.0000
omega____ theta____ kappa____ phi______ frames
    -      108.0000  -30.0000 -180.0000 53

#__ type_ start__ end____ width___ exp.time_
  9 omega   39.00  109.00   1.0000   16.0000
omega____ theta____ kappa____ phi______ frames
    -      108.0000  -94.0000   90.0000 70

#__ type_ start__ end____ width___ exp.time_
 10 omega   40.00   98.00   1.0000   16.0000
omega____ theta____ kappa____ phi______ frames
    -      108.0000  -45.0000   60.0000 58

#__ type_ start__ end____ width___ exp.time_
 11 omega   38.00   91.00   1.0000   16.0000
omega____ theta____ kappa____ phi______ frames
    -      108.0000  -30.0000    0.0000 53

#__ type_ start__ end____ width___ exp.time_
 12 omega   40.00   98.00   1.0000   16.0000
omega____ theta____ kappa____ phi______ frames
    -      108.0000  -45.0000  150.0000 58

#__ type_ start__ end____ width___ exp.time_
 13 omega   38.00   91.00   1.0000   16.0000
omega____ theta____ kappa____ phi______ frames
    -      108.0000  -30.0000   90.0000 53

#__ type_ start__ end____ width___ exp.time_
 14 omega   39.00  109.00   1.0000   16.0000
omega____ theta____ kappa____ phi______ frames
    -      108.0000  -94.0000 -180.0000 70

#__ type_ start__ end____ width___ exp.time_
 15 omega   39.00  177.00   1.0000   16.0000
omega____ theta____ kappa____ phi______ frames
    -      108.0000    0.0000   90.0000 138

#__ type_ start__ end____ width___ exp.time_
 16 omega   20.00  104.00   1.0000    3.6900
omega____ theta____ kappa____ phi______ frames
    -       36.5421   57.0000  150.0000 84
;
_diffrn_measurement_device 'four-circle diffractometer'
_diffrn_measurement_device_type 'New Gemini, Dual, Cu at zero, EosS2'
_diffrn_measurement_method '\w scans'
_diffrn_orient_matrix_UB_11 -0.1710428000
_diffrn_orient_matrix_UB_12 0.0025185000
_diffrn_orient_matrix_UB_13 0.0002224000
_diffrn_orient_matrix_UB_21 0.0015428000
_diffrn_orient_matrix_UB_22 0.0333831000
_diffrn_orient_matrix_UB_23 0.0514198000
_diffrn_orient_matrix_UB_31 0.0029756000
_diffrn_orient_matrix_UB_32 0.1303248000
_diffrn_orient_matrix_UB_33 -0.0131458000
_diffrn_radiation_monochromator graphite
_diffrn_radiation_probe x-ray
_diffrn_radiation_type CuK\a
_diffrn_radiation_wavelength 1.54184
_diffrn_reflns_av_R_equivalents 0.0323
_diffrn_reflns_av_unetI/netI 0.0276
_diffrn_reflns_Laue_measured_fraction_full 0.999
_diffrn_reflns_Laue_measured_fraction_max 0.986
_diffrn_reflns_limit_h_max 11
_diffrn_reflns_limit_h_min -8
_diffrn_reflns_limit_k_max 13
_diffrn_reflns_limit_k_min -9
_diffrn_reflns_limit_l_max 32
_diffrn_reflns_limit_l_min -35
_diffrn_reflns_number 16569
_diffrn_reflns_point_group_measured_fraction_full 0.999
_diffrn_reflns_point_group_measured_fraction_max 0.979
_diffrn_reflns_theta_full 67.684
_diffrn_reflns_theta_max 72.684
_diffrn_reflns_theta_min 4.921
_diffrn_source 'Enhance (Cu) X-ray Source'
_exptl_absorpt_coefficient_mu 1.291
_exptl_absorpt_correction_T_max 1.00000
_exptl_absorpt_correction_T_min 0.85770
_exptl_absorpt_correction_type multi-scan
_exptl_absorpt_process_details
;
CrysAlisPro, Agilent Technologies,
Version 1.171.37.35 (release 13-08-2014 CrysAlis171 .NET)
(compiled Aug 13 2014,18:06:01)
Empirical absorption correction using spherical harmonics,
 implemented in SCALE3 ABSPACK scaling algorithm.
;
_exptl_crystal_colour 'clear light colourless'
_exptl_crystal_colour_lustre clear
_exptl_crystal_colour_modifier light
_exptl_crystal_colour_primary colourless
_exptl_crystal_density_diffrn 1.315
_exptl_crystal_description plate
_exptl_crystal_F_000 1240
_exptl_crystal_size_max 0.7
_exptl_crystal_size_mid 0.4
_exptl_crystal_size_min 0.2
_refine_diff_density_max 0.416
_refine_diff_density_min -0.300
_refine_diff_density_rms 0.044
_refine_ls_abs_structure_details
;
 Flack x determined using 2166 quotients [(I+)-(I-)]/[(I+)+(I-)]
 (Parsons, Flack and Wagner, Acta Cryst. B69 (2013) 249-259).
;
_refine_ls_abs_structure_Flack -0.011(8)
_refine_ls_extinction_method none
_refine_ls_goodness_of_fit_ref 1.037
_refine_ls_hydrogen_treatment constr
_refine_ls_matrix_type full
_refine_ls_number_parameters 397
_refine_ls_number_reflns 5811
_refine_ls_number_restraints 0
_refine_ls_restrained_S_all 1.037
_refine_ls_R_factor_all 0.0518
_refine_ls_R_factor_gt 0.0487
_refine_ls_shift/su_max 0.000
_refine_ls_shift/su_mean 0.000
_refine_ls_structure_factor_coef Fsqd
_refine_ls_weighting_details 'w=1/[\s^2^(Fo^2^)+(0.0900P)^2^+0.3160P] where P=(Fo^2^+2Fc^2^)/3'
_refine_ls_weighting_scheme calc
_refine_ls_wR_factor_gt 0.1321
_refine_ls_wR_factor_ref 0.1365
_reflns_Friedel_coverage 0.748
_reflns_Friedel_fraction_full 1.000
_reflns_Friedel_fraction_max 0.970
_reflns_number_gt 5410
_reflns_number_total 5811
_reflns_threshold_expression 'I > 2\s(I)'
_cod_data_source_file c8qo00370j2.cif
_cod_data_source_block fxm-zxy-spiro-1
_cod_database_code 1554320
_shelx_space_group_comment
;
The symmetry employed for this shelxl refinement is uniquely defined
by the following loop, which should always be used as a source of
symmetry information in preference to the above space-group names.
They are only intended as comments.
;
_reflns_odcompleteness_completeness 99.74
_reflns_odcompleteness_iscentric 1
_reflns_odcompleteness_theta 66.97
_olex2_refinement_description
;
1. Fixed Uiso
 At 1.2 times of:
  All C(H) groups, All C(H,H) groups
2.a Ternary CH refined with riding coordinates:
 C00C(H00C), C00F(H00F), C00Q(H00Q)
2.b Secondary CH2 refined with riding coordinates:
 C00M(H00a,H00b)
2.c Aromatic/amide H refined with riding coordinates:
 C00D(H00D), C00J(H00J), C00N(H00N), C00O(H00O), C00P(H00P), C00R(H00R),
 C00S(H00S), C00T(H00T), C00U(H00U), C00V(H00V), C00W(H00W), C00X(H00X),
 C00Y(H00Y), C00Z(H00Z), C010(H010), C011(H011), C012(H012), C013(H013),
 C014(H014), C015(H015), C016(H016), C017(H017), C018(H018)
;
_shelx_shelxl_version_number 2014/7
_olex2_date_sample_data_collection 2016-07-06
_olex2_submission_special_instructions 'No special instructions were received'

loop_
_space_group_symop_operation_xyz
'x, y, z'
'-x+1/2, -y, z+1/2'
'-x, y+1/2, -z+1/2'
'x+1/2, -y+1/2, -z'

loop_
_atom_site_label
_atom_site_type_symbol
_atom_site_fract_x
_atom_site_fract_y
_atom_site_fract_z
_atom_site_U_iso_or_equiv
_atom_site_adp_type
_atom_site_occupancy
_atom_site_site_symmetry_order
_atom_site_calc_flag
_atom_site_refinement_flags_posn
S001 S 1.09706(10) 0.37119(10) 0.40481(3) 0.0669(3) Uani 1 1 d .
O002 O 0.9340(3) 0.5202(2) 0.27865(8) 0.0656(7) Uani 1 1 d .
O003 O 0.5038(3) 0.4411(2) 0.40020(8) 0.0599(6) Uani 1 1 d .
N004 N 0.8933(3) 0.3231(2) 0.28032(8) 0.0450(5) Uani 1 1 d .
N005 N 0.8920(3) 0.5300(2) 0.41952(8) 0.0433(5) Uani 1 1 d .
O006 O 0.8145(4) 0.7467(2) 0.35620(8) 0.0751(9) Uani 1 1 d .
C007 C 0.8048(3) 0.2982(2) 0.35366(9) 0.0393(6) Uani 1 1 d .
C008 C 0.8388(4) 0.2412(3) 0.31257(10) 0.0428(6) Uani 1 1 d .
C009 C 0.5627(3) 0.4515(3) 0.36280(10) 0.0427(6) Uani 1 1 d .
C00A C 0.8945(4) 0.4322(3) 0.29807(10) 0.0449(6) Uani 1 1 d .
C00B C 0.8950(4) 0.4589(2) 0.45879(9) 0.0437(6) Uani 1 1 d .
C00C C 0.7111(3) 0.5142(2) 0.35821(9) 0.0398(6) Uani 1 1 d .
H00C H 0.7050 0.5700 0.3327 0.048 Uiso 1 1 calc R
C00D C 0.7486(4) 0.2340(3) 0.39004(10) 0.0462(6) Uani 1 1 d .
H00D H 0.7249 0.2705 0.4177 0.055 Uiso 1 1 calc R
C00E C 0.8395(3) 0.4260(2) 0.34839(9) 0.0405(6) Uani 1 1 d .
C00F C 0.7531(3) 0.5809(2) 0.40266(9) 0.0419(6) Uani 1 1 d .
H00F H 0.6746 0.5725 0.4258 0.050 Uiso 1 1 calc R
C00G C 0.4946(3) 0.3988(3) 0.32099(10) 0.0460(6) Uani 1 1 d .
C00H C 0.7975(4) 0.7880(3) 0.43550(11) 0.0496(7) Uani 1 1 d .
C00I C 0.8371(4) 0.3098(3) 0.19607(10) 0.0537(8) Uani 1 1 d .
C00J C 0.8108(4) 0.4731(3) 0.49812(10) 0.0539(8) Uani 1 1 d .
H00J H 0.7432 0.5342 0.5004 0.065 Uiso 1 1 calc R
C00K C 0.7869(4) 0.7103(3) 0.39419(10) 0.0491(7) Uani 1 1 d .
C00L C 0.9981(4) 0.3691(3) 0.45695(11) 0.0539(7) Uani 1 1 d .
C00M C 0.9507(4) 0.2974(3) 0.23402(10) 0.0513(7) Uani 1 1 d .
H00A H 0.9888 0.2181 0.2337 0.062 Uiso 1 1 calc R
H00B H 1.0331 0.3495 0.2276 0.062 Uiso 1 1 calc R
C00N C 0.8208(5) 0.1233(3) 0.30700(12) 0.0599(8) Uani 1 1 d .
H00N H 0.8449 0.0865 0.2794 0.072 Uiso 1 1 calc R
C00O C 0.8286(5) 0.3944(4) 0.53446(11) 0.0664(10) Uani 1 1 d .
H00O H 0.7713 0.4033 0.5609 0.080 Uiso 1 1 calc R
C00P C 0.3955(5) 0.3073(4) 0.32682(14) 0.0660(9) Uani 1 1 d .
H00P H 0.3745 0.2798 0.3563 0.079 Uiso 1 1 calc R
C00Q C 0.9659(4) 0.4753(3) 0.38033(10) 0.0476(7) Uani 1 1 d .
H00Q H 1.0213 0.5352 0.3634 0.057 Uiso 1 1 calc R
C00R C 0.7278(4) 0.1151(3) 0.38483(12) 0.0584(8) Uani 1 1 d .
H00R H 0.6884 0.0716 0.4090 0.070 Uiso 1 1 calc R
C00S C 0.7650(6) 0.0605(3) 0.34420(14) 0.0689(10) Uani 1 1 d .
H00S H 0.7527 -0.0199 0.3416 0.083 Uiso 1 1 calc R
C00T C 1.0148(5) 0.2917(4) 0.49333(15) 0.0707(11) Uani 1 1 d .
H00T H 1.0837 0.2314 0.4917 0.085 Uiso 1 1 calc R
C00U C 0.5246(5) 0.4379(4) 0.27672(12) 0.0657(9) Uani 1 1 d .
H00U H 0.5908 0.4991 0.2721 0.079 Uiso 1 1 calc R
C00V C 0.9033(5) 0.8746(3) 0.43574(15) 0.0643(9) Uani 1 1 d .
H00V H 0.9681 0.8826 0.4110 0.077 Uiso 1 1 calc R
C00W C 0.6992(5) 0.7790(3) 0.47206(13) 0.0642(9) Uani 1 1 d .
H00W H 0.6273 0.7207 0.4721 0.077 Uiso 1 1 calc R
C00X C 0.3573(5) 0.2948(5) 0.24619(17) 0.0879(16) Uani 1 1 d .
H00X H 0.3112 0.2596 0.2211 0.105 Uiso 1 1 calc R
C00Y C 0.7696(6) 0.2139(4) 0.17685(15) 0.0762(11) Uani 1 1 d .
H00Y H 0.7893 0.1395 0.1882 0.091 Uiso 1 1 calc R
C00Z C 0.9269(5) 0.3057(4) 0.53207(13) 0.0721(11) Uani 1 1 d .
H00Z H 0.9358 0.2538 0.5566 0.087 Uiso 1 1 calc R
C010 C 0.8062(6) 0.4193(4) 0.17856(13) 0.0760(12) Uani 1 1 d .
H010 H 0.8530 0.4847 0.1908 0.091 Uiso 1 1 calc R
C011 C 0.3284(6) 0.2572(5) 0.28929(19) 0.0873(14) Uani 1 1 d .
H011 H 0.2616 0.1962 0.2936 0.105 Uiso 1 1 calc R
C012 C 0.7078(7) 0.8565(4) 0.50860(16) 0.0830(14) Uani 1 1 d .
H012 H 0.6410 0.8509 0.5329 0.100 Uiso 1 1 calc R
C013 C 0.9130(6) 0.9500(4) 0.47300(19) 0.0829(14) Uani 1 1 d .
H013 H 0.9867 1.0069 0.4737 0.099 Uiso 1 1 calc R
C014 C 0.8144(7) 0.9410(4) 0.50880(17) 0.0891(16) Uani 1 1 d .
H014 H 0.8203 0.9929 0.5334 0.107 Uiso 1 1 calc R
C015 C 0.4553(5) 0.3854(6) 0.23950(13) 0.0862(15) Uani 1 1 d .
H015 H 0.4752 0.4116 0.2098 0.103 Uiso 1 1 calc R
C016 C 0.6712(8) 0.2290(6) 0.1402(2) 0.107(2) Uani 1 1 d .
H016 H 0.6255 0.1643 0.1270 0.129 Uiso 1 1 calc R
C017 C 0.6414(8) 0.3383(8) 0.12347(17) 0.111(2) Uani 1 1 d .
H017 H 0.5768 0.3476 0.0988 0.133 Uiso 1 1 calc R
C018 C 0.7055(8) 0.4318(6) 0.14276(17) 0.1028(18) Uani 1 1 d .
H018 H 0.6822 0.5061 0.1320 0.123 Uiso 1 1 calc R

loop_
_atom_site_aniso_label
_atom_site_aniso_U_11
_atom_site_aniso_U_22
_atom_site_aniso_U_33
_atom_site_aniso_U_23
_atom_site_aniso_U_13
_atom_site_aniso_U_12
S001 0.0487(4) 0.0881(7) 0.0640(5) -0.0193(5) -0.0041(4) 0.0146(4)
O002 0.101(2) 0.0509(12) 0.0452(11) -0.0022(10) 0.0228(12) -0.0242(13)
O003 0.0609(13) 0.0740(16) 0.0448(11) -0.0096(11) 0.0101(10) -0.0114(12)
N004 0.0566(14) 0.0428(12) 0.0356(11) -0.0046(9) 0.0059(10) 0.0015(11)
N005 0.0544(13) 0.0397(12) 0.0358(11) -0.0053(9) -0.0022(10) -0.0023(11)
O006 0.135(3) 0.0446(12) 0.0463(12) 0.0065(10) -0.0014(14) -0.0147(15)
C007 0.0435(13) 0.0376(13) 0.0368(13) 0.0006(10) 0.0002(11) 0.0002(11)
C008 0.0521(15) 0.0371(14) 0.0393(13) -0.0018(11) 0.0008(12) 0.0044(12)
C009 0.0510(16) 0.0394(14) 0.0378(13) -0.0026(10) 0.0027(11) 0.0041(12)
C00A 0.0546(16) 0.0428(15) 0.0374(13) -0.0025(11) 0.0069(12) -0.0078(13)
C00B 0.0530(15) 0.0401(14) 0.0380(13) -0.0042(11) -0.0100(12) -0.0012(12)
C00C 0.0540(15) 0.0361(13) 0.0293(11) -0.0006(10) 0.0002(10) -0.0018(12)
C00D 0.0528(15) 0.0468(16) 0.0390(13) 0.0063(11) 0.0007(12) 0.0003(13)
C00E 0.0507(15) 0.0379(14) 0.0329(12) -0.0023(10) 0.0054(11) -0.0040(12)
C00F 0.0561(15) 0.0364(13) 0.0332(12) -0.0034(10) -0.0015(12) 0.0011(12)
C00G 0.0439(14) 0.0523(17) 0.0420(13) -0.0063(12) -0.0019(12) 0.0052(12)
C00H 0.0656(18) 0.0345(13) 0.0486(15) -0.0034(12) -0.0110(14) 0.0064(13)
C00I 0.068(2) 0.0586(19) 0.0346(13) -0.0055(12) 0.0106(13) -0.0012(16)
C00J 0.068(2) 0.0563(18) 0.0375(13) -0.0036(13) -0.0060(13) 0.0041(15)
C00K 0.0674(18) 0.0368(14) 0.0432(15) -0.0001(11) -0.0057(13) 0.0018(13)
C00L 0.0535(16) 0.0545(18) 0.0539(16) -0.0109(14) -0.0168(14) 0.0053(15)
C00M 0.0594(17) 0.0530(17) 0.0416(14) -0.0076(12) 0.0102(13) 0.0044(14)
C00N 0.086(2) 0.0422(16) 0.0511(16) -0.0064(13) 0.0046(16) 0.0093(17)
C00O 0.083(2) 0.079(3) 0.0373(14) 0.0053(15) -0.0077(16) -0.006(2)
C00P 0.067(2) 0.072(2) 0.0596(19) -0.0043(17) -0.0034(18) -0.013(2)
C00Q 0.0488(15) 0.0517(16) 0.0424(14) -0.0091(12) 0.0048(12) -0.0088(13)
C00R 0.074(2) 0.0462(17) 0.0553(17) 0.0152(14) 0.0023(16) -0.0037(16)
C00S 0.103(3) 0.0314(15) 0.072(2) 0.0043(14) 0.002(2) 0.0009(17)
C00T 0.075(2) 0.059(2) 0.078(2) -0.0012(18) -0.031(2) 0.0183(19)
C00U 0.064(2) 0.088(3) 0.0447(16) 0.0028(17) -0.0083(15) -0.0102(19)
C00V 0.071(2) 0.0451(17) 0.076(2) -0.0065(16) -0.0137(19) 0.0003(17)
C00W 0.078(2) 0.0509(19) 0.064(2) -0.0132(15) 0.0050(18) 0.0091(17)
C00X 0.068(2) 0.124(4) 0.072(3) -0.040(3) -0.024(2) 0.003(3)
C00Y 0.090(3) 0.075(3) 0.064(2) -0.0151(19) 0.001(2) -0.013(2)
C00Z 0.093(3) 0.071(2) 0.0530(19) 0.0130(17) -0.0247(19) 0.003(2)
C010 0.105(3) 0.075(3) 0.0484(18) 0.0110(17) -0.002(2) -0.007(2)
C011 0.078(3) 0.095(3) 0.089(3) -0.017(3) -0.020(2) -0.023(3)
C012 0.108(4) 0.073(3) 0.068(2) -0.027(2) 0.003(2) 0.022(3)
C013 0.082(3) 0.054(2) 0.113(4) -0.029(2) -0.039(3) 0.004(2)
C014 0.111(4) 0.074(3) 0.083(3) -0.043(2) -0.030(3) 0.024(3)
C015 0.077(3) 0.138(5) 0.0440(18) -0.007(2) -0.0106(17) -0.002(3)
C016 0.112(4) 0.131(5) 0.079(3) -0.026(3) -0.014(3) -0.040(4)
C017 0.116(4) 0.162(6) 0.055(2) 0.000(3) -0.019(3) -0.013(5)
C018 0.126(5) 0.122(4) 0.060(2) 0.031(3) -0.009(3) 0.003(4)

loop_
_atom_type_symbol
_atom_type_description
_atom_type_scat_dispersion_real
_atom_type_scat_dispersion_imag
_atom_type_scat_source
C C 0.0181 0.0091 'International Tables Vol C Tables 4.2.6.8 and 6.1.1.4'
H H 0.0000 0.0000 'International Tables Vol C Tables 4.2.6.8 and 6.1.1.4'
N N 0.0311 0.0180 'International Tables Vol C Tables 4.2.6.8 and 6.1.1.4'
O O 0.0492 0.0322 'International Tables Vol C Tables 4.2.6.8 and 6.1.1.4'
S S 0.3331 0.5567 'International Tables Vol C Tables 4.2.6.8 and 6.1.1.4'

loop_
_geom_angle_atom_site_label_1
_geom_angle_atom_site_label_2
_geom_angle_atom_site_label_3
_geom_angle
C00L S001 C00Q 90.91(15)
C008 N004 C00M 126.5(3)
C00A N004 C008 111.3(2)
C00A N004 C00M 122.1(3)
C00B N005 C00F 121.3(3)
C00B N005 C00Q 112.1(2)
C00Q N005 C00F 107.4(2)
C008 C007 C00E 108.8(2)
C00D C007 C008 119.1(3)
C00D C007 C00E 132.1(3)
C007 C008 N004 109.5(2)
C00N C008 N004 128.1(3)
C00N C008 C007 122.4(3)
O003 C009 C00C 120.5(3)
O003 C009 C00G 120.6(3)
C00G C009 C00C 118.8(2)
O002 C00A N004 126.5(3)
O002 C00A C00E 125.0(3)
N004 C00A C00E 108.4(2)
C00J C00B N005 126.5(3)
C00J C00B C00L 119.2(3)
C00L C00B N005 114.3(3)
C009 C00C H00C 108.9
C009 C00C C00E 111.2(2)
C009 C00C C00F 112.0(2)
C00E C00C H00C 108.9
C00F C00C H00C 108.9
C00F C00C C00E 106.9(2)
C007 C00D H00D 120.4
C00R C00D C007 119.3(3)
C00R C00D H00D 120.4
C007 C00E C00A 102.0(2)
C007 C00E C00C 117.2(2)
C007 C00E C00Q 116.0(2)
C00A C00E C00C 112.4(2)
C00A C00E C00Q 108.0(2)
C00C C00E C00Q 101.4(2)
N005 C00F C00C 107.0(2)
N005 C00F H00F 110.4
N005 C00F C00K 105.5(3)
C00C C00F H00F 110.4
C00K C00F C00C 113.1(2)
C00K C00F H00F 110.4
C00P C00G C009 118.2(3)
C00P C00G C00U 118.8(3)
C00U C00G C009 123.0(3)
C00V C00H C00K 118.5(3)
C00V C00H C00W 119.5(3)
C00W C00H C00K 122.0(3)
C00Y C00I C00M 121.4(4)
C00Y C00I C010 119.1(4)
C010 C00I C00M 119.4(3)
C00B C00J H00J 120.5
C00B C00J C00O 119.1(3)
C00O C00J H00J 120.5
O006 C00K C00F 121.5(3)
O006 C00K C00H 121.0(3)
C00H C00K C00F 117.3(2)
C00B C00L S001 111.3(3)
C00B C00L C00T 121.1(3)
C00T C00L S001 127.6(3)
N004 C00M C00I 114.2(3)
N004 C00M H00A 108.7
N004 C00M H00B 108.7
C00I C00M H00A 108.7
C00I C00M H00B 108.7
H00A C00M H00B 107.6
C008 C00N H00N 121.3
C008 C00N C00S 117.4(3)
C00S C00N H00N 121.3
C00J C00O H00O 119.3
C00Z C00O C00J 121.4(4)
C00Z C00O H00O 119.3
C00G C00P H00P 119.9
C011 C00P C00G 120.2(4)
C011 C00P H00P 119.9
S001 C00Q H00Q 108.9
N005 C00Q S001 105.8(2)
N005 C00Q C00E 106.4(2)
N005 C00Q H00Q 108.9
C00E C00Q S001 117.7(2)
C00E C00Q H00Q 108.9
C00D C00R H00R 119.7
C00S C00R C00D 120.5(3)
C00S C00R H00R 119.7
C00N C00S H00S 119.4
C00R C00S C00N 121.3(3)
C00R C00S H00S 119.4
C00L C00T H00T 120.6
C00Z C00T C00L 118.8(4)
C00Z C00T H00T 120.6
C00G C00U H00U 120.2
C015 C00U C00G 119.7(4)
C015 C00U H00U 120.2
C00H C00V H00V 120.1
C00H C00V C013 119.7(4)
C013 C00V H00V 120.1
C00H C00W H00W 119.9
C012 C00W C00H 120.3(4)
C012 C00W H00W 119.9
C011 C00X H00X 120.2
C011 C00X C015 119.7(4)
C015 C00X H00X 120.2
C00I C00Y H00Y 120.3
C00I C00Y C016 119.4(5)
C016 C00Y H00Y 120.3
C00O C00Z C00T 120.3(3)
C00O C00Z H00Z 119.9
C00T C00Z H00Z 119.9
C00I C010 H010 119.9
C00I C010 C018 120.1(5)
C018 C010 H010 119.9
C00P C011 H011 119.4
C00X C011 C00P 121.2(5)
C00X C011 H011 119.4
C00W C012 H012 120.1
C014 C012 C00W 119.8(5)
C014 C012 H012 120.1
C00V C013 H013 119.9
C014 C013 C00V 120.3(4)
C014 C013 H013 119.9
C012 C014 C013 120.4(4)
C012 C014 H014 119.8
C013 C014 H014 119.8
C00U C015 H015 119.8
C00X C015 C00U 120.4(4)
C00X C015 H015 119.8
C00Y C016 H016 119.7
C017 C016 C00Y 120.5(5)
C017 C016 H016 119.7
C016 C017 H017 120.1
C018 C017 C016 119.9(5)
C018 C017 H017 120.1
C010 C018 H018 119.6
C017 C018 C010 120.8(6)
C017 C018 H018 119.6

loop_
_geom_bond_atom_site_label_1
_geom_bond_atom_site_label_2
_geom_bond_distance
S001 C00L 1.757(4)
S001 C00Q 1.822(4)
O002 C00A 1.209(4)
O003 C009 1.215(4)
N004 C008 1.412(4)
N004 C00A 1.351(4)
N004 C00M 1.470(4)
N005 C00B 1.401(4)
N005 C00F 1.465(4)
N005 C00Q 1.459(4)
O006 C00K 1.205(4)
C007 C008 1.393(4)
C007 C00D 1.383(4)
C007 C00E 1.504(4)
C008 C00N 1.369(5)
C009 C00C 1.523(4)
C009 C00G 1.488(4)
C00A C00E 1.544(4)
C00B C00J 1.380(5)
C00B C00L 1.386(5)
C00C H00C 0.9800
C00C C00E 1.561(4)
C00C C00F 1.546(4)
C00D H00D 0.9300
C00D C00R 1.382(5)
C00E C00Q 1.573(4)
C00F H00F 0.9800
C00F C00K 1.532(4)
C00G C00P 1.386(5)
C00G C00U 1.387(5)
C00H C00K 1.496(4)
C00H C00V 1.375(5)
C00H C00W 1.386(5)
C00I C00M 1.511(5)
C00I C00Y 1.373(6)
C00I C010 1.381(6)
C00J H00J 0.9300
C00J C00O 1.396(5)
C00L C00T 1.387(6)
C00M H00A 0.9700
C00M H00B 0.9700
C00N H00N 0.9300
C00N C00S 1.391(5)
C00O H00O 0.9300
C00O C00Z 1.349(6)
C00P H00P 0.9300
C00P C011 1.372(6)
C00Q H00Q 0.9800
C00R H00R 0.9300
C00R C00S 1.376(5)
C00S H00S 0.9300
C00T H00T 0.9300
C00T C00Z 1.384(6)
C00U H00U 0.9300
C00U C015 1.385(6)
C00V H00V 0.9300
C00V C013 1.386(6)
C00W H00W 0.9300
C00W C012 1.385(5)
C00X H00X 0.9300
C00X C011 1.348(8)
C00X C015 1.376(8)
C00Y H00Y 0.9300
C00Y C016 1.397(8)
C00Z H00Z 0.9300
C010 H010 0.9300
C010 C018 1.387(7)
C011 H011 0.9300
C012 H012 0.9300
C012 C014 1.363(8)
C013 H013 0.9300
C013 C014 1.371(8)
C014 H014 0.9300
C015 H015 0.9300
C016 H016 0.9300
C016 C017 1.367(10)
C017 H017 0.9300
C017 C018 1.339(9)
C018 H018 0.9300
